data_4300098
loop_
_publ_author_name
'O. Danny Fox'
'N. Kent Dalley'
'Roger G. Harrison'

_publ_section_title
;
Synthesis and Characterization of a Novel Tetranuclear Copper(II)
Resorc[4]arene Complex Possessing Four Structurally Different Copper Centers
;
_journal_name_full 'Inorganic Chemistry'
_journal_page_first 620
_journal_page_last 622
_journal_paper_doi 10.1021/ic990798r
_journal_volume 39
_journal_year 2000
_chemical_formula_sum 'C99 H101 Cl5 Cu4 N12 O41'
_chemical_formula_weight 2546.33
_space_group_IT_number 2
_symmetry_cell_setting triclinic
_symmetry_space_group_name_Hall '-P 1'
_symmetry_space_group_name_H-M 'P -1'
_atom_sites_solution_hydrogens geom
_atom_sites_solution_primary direct
_atom_sites_solution_secondary difmap
_audit_creation_method SHELXL-97
_cell_angle_alpha 89.79(3)
_cell_angle_beta 88.02(2)
_cell_angle_gamma 71.90(2)
_cell_formula_units_Z 2
_cell_length_a 18.602(3)
_cell_length_b 18.964(4)
_cell_length_c 21.684(9)
_cell_measurement_reflns_used 14
_cell_measurement_temperature 293(2)
_cell_measurement_theta_max 11.5
_cell_measurement_theta_min 5.5
_cell_volume 7266(4)
_computing_cell_refinement SAME
_computing_data_collection 'BRUKER SOFTWARE'
_computing_data_reduction SAME
_computing_molecular_graphics SAME
_computing_structure_refinement 'SHELXL-97 (Sheldrick, 1997)'
_computing_structure_solution 'SHELXS-97 (Sheldrick, 1990)'
_diffrn_ambient_temperature 293(2)
_diffrn_measured_fraction_theta_full 0.536
_diffrn_measured_fraction_theta_max 0.536
_diffrn_measurement_device_type 'BRUKER P4'
_diffrn_measurement_method 'THETA 2THETA VAR. SPEED SCANS'
_diffrn_radiation_monochromator graphite
_diffrn_radiation_source 'fine-focus sealed tube'
_diffrn_radiation_type MoK\a
_diffrn_radiation_wavelength 0.71073
_diffrn_reflns_av_R_equivalents 0.0246
_diffrn_reflns_av_sigmaI/netI 0.0446
_diffrn_reflns_limit_h_max 17
_diffrn_reflns_limit_h_min -17
_diffrn_reflns_limit_k_max 18
_diffrn_reflns_limit_k_min -21
_diffrn_reflns_limit_l_max 20
_diffrn_reflns_limit_l_min 0
_diffrn_reflns_number 13884
_diffrn_reflns_theta_full 24.77
_diffrn_reflns_theta_max 24.77
_diffrn_reflns_theta_min 2.05
_diffrn_standards_interval_count 97
_diffrn_standards_number 3
_exptl_absorpt_coefficient_mu 0.740
_exptl_crystal_colour BLUE
_exptl_crystal_density_diffrn 1.164
_exptl_crystal_density_method 'not measured'
_exptl_crystal_description BLOCK
_exptl_crystal_F_000 2616
_exptl_crystal_size_max 0.6
_exptl_crystal_size_mid 0.4
_exptl_crystal_size_min 0.3
_refine_diff_density_max 1.207
_refine_diff_density_min -0.626
_refine_diff_density_rms 0.148
_refine_ls_extinction_method none
_refine_ls_goodness_of_fit_ref 1.420
_refine_ls_hydrogen_treatment mixed
_refine_ls_matrix_type full
_refine_ls_number_parameters 1440
_refine_ls_number_reflns 13348
_refine_ls_number_restraints 16
_refine_ls_restrained_S_all 1.425
_refine_ls_R_factor_all 0.1323
_refine_ls_R_factor_gt 0.1056
_refine_ls_shift/su_max 0.271
_refine_ls_shift/su_mean 0.010
_refine_ls_structure_factor_coef Fsqd
_refine_ls_weighting_details 'w=1/[\s^2^(Fo^2^)+(0.2000P)^2^+0.0000P] where P=(Fo^2^+2Fc^2^)/3'
_refine_ls_weighting_scheme calc
_refine_ls_wR_factor_gt 0.3058
_refine_ls_wR_factor_ref 0.3365
_reflns_number_gt 9848
_reflns_number_total 13348
_reflns_threshold_expression >2sigma(I)
_cod_depositor_comments
;
The following automatic conversions were performed:

'_refine_ls_weighting_scheme' value 'calc
w=1/[\s^2^(Fo^2^)+(0.2000P)^2^+0.0000P] where P=(Fo^2^+2Fc^2^)/3' was
changed to 'calc'. New tag '_refine_ls_weighting_details' was
created. The value of the new tag was set to
'w=1/[\s^2^(Fo^2^)+(0.2000P)^2^+0.0000P] where P=(Fo^2^+2Fc^2^)/3'.

Automatic conversion script
Id: cif_fix_values 3143 2015-03-26 13:38:13Z robertas 
;
_cod_database_code 4300098

loop_
_symmetry_equiv_pos_as_xyz
'x, y, z'
'-x, -y, -z'

loop_
_atom_site_label
_atom_site_type_symbol
_atom_site_fract_x
_atom_site_fract_y
_atom_site_fract_z
_atom_site_U_iso_or_equiv
_atom_site_adp_type
_atom_site_occupancy
_atom_site_calc_flag
_atom_site_refinement_flags
_atom_site_disorder_assembly
_atom_site_disorder_group
Cu1 Cu 0.61484(7) -0.53668(8) 0.34358(6) 0.0603(5) Uani 1 d . . .
C40 C 0.7052(6) -0.4429(6) 0.3820(5) 0.059(3) Uani 1 d . . .
H40A H 0.6567 -0.4042 0.3821 0.071 Uiso 1 d R . .
H40B H 0.7354 -0.4300 0.4130 0.071 Uiso 1 d R . .
N1 N 0.6932(5) -0.5170(5) 0.3986(4) 0.057(2) Uani 1 d . . .
C41 C 0.6589(7) -0.5096(8) 0.4614(6) 0.077(4) Uani 1 d . . .
H41A H 0.6848 -0.4856 0.4885 0.092 Uiso 1 d R . .
H41B H 0.6623 -0.5580 0.4780 0.092 Uiso 1 d R . .
C42 C 0.5749(7) -0.4614(7) 0.4575(6) 0.070(3) Uani 1 d . . .
C43 C 0.5334(9) -0.4131(9) 0.5029(6) 0.082(4) Uani 1 d . . .
H43 H 0.5559 -0.4061 0.5390 0.098 Uiso 1 d R . .
C44 C 0.4599(11) -0.3772(10) 0.4948(8) 0.104(5) Uani 1 d . . .
H44 H 0.4313 -0.3451 0.5252 0.124 Uiso 1 d R . .
C45 C 0.4255(8) -0.3864(8) 0.4406(8) 0.095(5) Uani 1 d . . .
H45 H 0.3748 -0.3618 0.4337 0.114 Uiso 1 d R . .
C46 C 0.4704(8) -0.4369(7) 0.3955(6) 0.069(3) Uani 1 d . . .
H46 H 0.4495 -0.4448 0.3589 0.083 Uiso 1 d R . .
N2 N 0.5431(5) -0.4729(5) 0.4046(4) 0.060(2) Uani 1 d . . .
N3 N 0.7055(6) -0.6005(5) 0.3008(5) 0.063(3) Uani 1 d . . .
C47 C 0.7097(9) -0.6309(8) 0.2459(8) 0.089(4) Uani 1 d . . .
H47 H 0.6650 -0.6247 0.2254 0.107 Uiso 1 d R . .
C48 C 0.7780(12) -0.6731(8) 0.2162(8) 0.106(5) Uani 1 d . . .
H48 H 0.7791 -0.6929 0.1769 0.127 Uiso 1 d R . .
C49 C 0.8420(11) -0.6843(10) 0.2483(12) 0.129(7) Uani 1 d . . .
H49 H 0.8878 -0.7123 0.2300 0.155 Uiso 1 d R . .
C50 C 0.8405(8) -0.6540(8) 0.3065(9) 0.094(4) Uani 1 d . . .
H50 H 0.8846 -0.6614 0.3281 0.113 Uiso 1 d R . .
C51 C 0.7700(8) -0.6132(6) 0.3291(6) 0.068(3) Uani 1 d . . .
C52 C 0.7622(6) -0.5785(7) 0.3924(6) 0.074(4) Uani 1 d . . .
H52A H 0.7616 -0.6152 0.4235 0.089 Uiso 1 d R . .
H52B H 0.8051 -0.5611 0.3993 0.089 Uiso 1 d R . .
O41 O 0.5406(5) -0.5564(5) 0.2918(4) 0.080(2) Uani 1 d . . .
C53 C 0.5303(8) -0.6165(10) 0.3110(9) 0.091(4) Uani 1 d . . .
C54 C 0.4735(9) -0.6423(10) 0.2748(8) 0.132(6) Uani 1 d . . .
H54A H 0.4546 -0.6086 0.2418 0.197 Uiso 1 d R . .
H54B H 0.4322 -0.6440 0.3019 0.197 Uiso 1 d R . .
H54C H 0.4986 -0.6910 0.2582 0.197 Uiso 1 d R . .
O42 O 0.5644(7) -0.6497(6) 0.3571(6) 0.108(3) Uani 1 d . . .
Cu2 Cu 0.31681(7) -0.15128(8) 0.20110(6) 0.0571(5) Uani 1 d . . .
C55 C 0.4754(5) -0.2041(6) 0.1799(5) 0.048(3) Uani 1 d . . .
H55A H 0.4724 -0.2262 0.2199 0.058 Uiso 1 d R . .
H55B H 0.4730 -0.1529 0.1870 0.058 Uiso 1 d R . .
N4 N 0.4079(4) -0.2047(5) 0.1455(4) 0.050(2) Uani 1 d . . .
C56 C 0.4022(6) -0.1612(8) 0.0874(5) 0.066(3) Uani 1 d . . .
H56A H 0.4517 -0.1716 0.0670 0.079 Uiso 1 d R . .
H56B H 0.3688 -0.1743 0.0594 0.079 Uiso 1 d R . .
C57 C 0.3714(7) -0.0816(9) 0.1042(6) 0.073(4) Uani 1 d . . .
C58 C 0.3889(8) -0.0252(11) 0.0687(7) 0.093(5) Uani 1 d . . .
H58 H 0.4204 -0.0376 0.0336 0.112 Uiso 1 d R . .
C59 C 0.3566(11) 0.0500(12) 0.0886(10) 0.120(7) Uani 1 d . . .
H59 H 0.3695 0.0877 0.0679 0.144 Uiso 1 d R . .
C60 C 0.3089(11) 0.0645(9) 0.1358(9) 0.108(5) Uani 1 d . . .
H60 H 0.2858 0.1137 0.1476 0.130 Uiso 1 d R . .
C61 C 0.2917(8) 0.0071(10) 0.1683(7) 0.091(4) Uani 1 d . . .
H61 H 0.2574 0.0194 0.2018 0.109 Uiso 1 d R . .
N5 N 0.3230(6) -0.0644(7) 0.1535(5) 0.068(3) Uani 1 d . . .
N6 N 0.3312(5) -0.2519(5) 0.2325(4) 0.058(2) Uani 1 d . . .
C62 C 0.3032(6) -0.2730(7) 0.2833(6) 0.060(3) Uani 1 d . . .
H62 H 0.2742 -0.2355 0.3096 0.073 Uiso 1 d R . .
C63 C 0.3120(7) -0.3427(9) 0.3023(7) 0.081(4) Uani 1 d . . .
H63 H 0.2921 -0.3538 0.3396 0.097 Uiso 1 d R . .
C64 C 0.3528(9) -0.3970(10) 0.2622(8) 0.096(5) Uani 1 d . . .
H64 H 0.3589 -0.4464 0.2716 0.116 Uiso 1 d R . .
C65 C 0.3853(7) -0.3787(8) 0.2072(7) 0.081(4) Uani 1 d . . .
H65 H 0.4147 -0.4161 0.1810 0.097 Uiso 1 d R . .
C66 C 0.3731(6) -0.3058(7) 0.1939(5) 0.058(3) Uani 1 d . . .
C67 C 0.4031(6) -0.2795(7) 0.1363(5) 0.062(3) Uani 1 d . . .
H67A H 0.4529 -0.3130 0.1249 0.074 Uiso 1 d R . .
H67B H 0.3697 -0.2793 0.1029 0.074 Uiso 1 d R . .
O43 O 0.2398(4) -0.0999(4) 0.2648(4) 0.067(2) Uani 1 d . . .
C68 C 0.2785(9) -0.0818(8) 0.3065(6) 0.082(4) Uani 1 d . . .
C69 C 0.2352(9) -0.0380(9) 0.3601(7) 0.109(5) Uani 1 d . . .
H69A H 0.1822 -0.0312 0.3563 0.163 Uiso 1 d R . .
H69B H 0.2434 0.0096 0.3613 0.163 Uiso 1 d R . .
H69C H 0.2524 -0.0643 0.3974 0.163 Uiso 1 d R . .
O44 O 0.3483(5) -0.0975(6) 0.2981(4) 0.101(3) Uani 1 d . . .
Cu3 Cu 0.85275(7) 0.06417(7) 0.15840(6) 0.0522(5) Uani 1 d . . .
C70 C 0.7187(6) 0.0065(6) 0.1774(5) 0.052(3) Uani 1 d . . .
H70A H 0.7315 0.0061 0.2204 0.062 Uiso 1 d R . .
H70B H 0.6641 0.0195 0.1759 0.062 Uiso 1 d R . .
N7 N 0.7443(4) 0.0657(4) 0.1440(4) 0.045(2) Uani 1 d . . .
C71 C 0.6979(6) 0.1388(6) 0.1700(5) 0.065(3) Uani 1 d . . .
H71A H 0.6459 0.1395 0.1770 0.078 Uiso 1 d R . .
H71B H 0.6984 0.1776 0.1410 0.078 Uiso 1 d R . .
C72 C 0.7306(7) 0.1530(6) 0.2313(6) 0.063(3) Uani 1 d . . .
C73 C 0.6872(8) 0.1947(7) 0.2778(7) 0.080(4) Uani 1 d . . .
H73 H 0.6348 0.2139 0.2756 0.096 Uiso 1 d R . .
C74 C 0.7222(10) 0.2063(8) 0.3299(6) 0.088(4) Uani 1 d . . .
H74 H 0.6950 0.2360 0.3622 0.106 Uiso 1 d R . .
C75 C 0.7988(11) 0.1746(8) 0.3326(6) 0.089(4) Uani 1 d . . .
H75 H 0.8242 0.1816 0.3672 0.106 Uiso 1 d R . .
C76 C 0.8385(8) 0.1336(7) 0.2843(6) 0.072(3) Uani 1 d . . .
H76 H 0.8906 0.1120 0.2864 0.087 Uiso 1 d R . .
N8 N 0.8053(5) 0.1220(5) 0.2337(4) 0.055(2) Uani 1 d . . .
N9 N 0.8745(5) 0.0075(5) 0.0802(4) 0.056(2) Uani 1 d . . .
C77 C 0.9415(7) -0.0351(7) 0.0578(6) 0.071(4) Uani 1 d . . .
H77 H 0.9843 -0.0351 0.0788 0.085 Uiso 1 d R . .
C78 C 0.9508(9) -0.0797(7) 0.0054(6) 0.077(4) Uani 1 d . . .
H78 H 0.9983 -0.1086 -0.0095 0.093 Uiso 1 d R . .
C79 C 0.8866(10) -0.0780(7) -0.0218(5) 0.075(4) Uani 1 d . . .
H79 H 0.8899 -0.1086 -0.0559 0.089 Uiso 1 d R . .
C80 C 0.8167(8) -0.0339(8) -0.0018(6) 0.073(3) Uani 1 d . . .
H80 H 0.7736 -0.0330 -0.0228 0.088 Uiso 1 d R . .
C81 C 0.8118(7) 0.0095(6) 0.0503(5) 0.060(3) Uani 1 d . . .
C82 C 0.7380(6) 0.0608(6) 0.0771(5) 0.057(3) Uani 1 d . . .
H82A H 0.7278 0.1096 0.0590 0.069 Uiso 1 d R . .
H82B H 0.6967 0.0419 0.0678 0.069 Uiso 1 d R . .
O45 O 0.9545(4) 0.0730(5) 0.1633(3) 0.068(2) Uani 1 d . . .
C83 C 1.0037(6) 0.0307(8) 0.1972(6) 0.060(3) Uani 1 d . . .
C84 C 1.0824(7) 0.0354(9) 0.1890(6) 0.101(5) Uani 1 d . . .
H84A H 1.0832 0.0706 0.1573 0.152 Uiso 1 d R . .
H84B H 1.1163 -0.0125 0.1771 0.152 Uiso 1 d R . .
H84C H 1.0982 0.0510 0.2269 0.152 Uiso 1 d R . .
O46 O 0.9900(4) -0.0114(5) 0.2354(4) 0.070(2) Uani 1 d . . .
Cu4 Cu 1.05605(7) -0.16813(8) 0.34488(6) 0.0577(5) Uani 1 d . . .
C85 C 0.9376(5) -0.2348(6) 0.3786(5) 0.051(3) Uani 1 d . . .
H85A H 0.9165 -0.2606 0.4094 0.061 Uiso 1 d R . .
H85B H 0.9045 -0.1840 0.3770 0.061 Uiso 1 d R . .
N10 N 1.0148(5) -0.2348(5) 0.3983(4) 0.057(2) Uani 1 d . . .
C86 C 1.0725(6) -0.3110(6) 0.3942(5) 0.066(3) Uani 1 d . . .
H86A H 1.1120 -0.3153 0.4234 0.079 Uiso 1 d R . .
H86B H 1.0486 -0.3487 0.4036 0.079 Uiso 1 d R . .
C87 C 1.1055(6) -0.3210(8) 0.3290(6) 0.058(3) Uani 1 d . . .
C88 C 1.1300(7) -0.3884(9) 0.3008(8) 0.086(4) Uani 1 d . . .
H88 H 1.1284 -0.4306 0.3220 0.103 Uiso 1 d R . .
C89 C 1.1589(8) -0.3971(10) 0.2407(9) 0.093(4) Uani 1 d . . .
H89 H 1.1758 -0.4429 0.2206 0.112 Uiso 1 d R . .
C90 C 1.1612(7) -0.3330(12) 0.2114(7) 0.090(5) Uani 1 d . . .
H90 H 1.1806 -0.3351 0.1710 0.108 Uiso 1 d R . .
C91 C 1.1338(6) -0.2638(8) 0.2427(7) 0.075(4) Uani 1 d . . .
H91 H 1.1354 -0.2207 0.2229 0.090 Uiso 1 d R . .
N11 N 1.1068(5) -0.2599(6) 0.3001(4) 0.056(2) Uani 1 d . . .
N12 N 0.9962(5) -0.0911(6) 0.4030(4) 0.062(3) Uani 1 d . . .
C92 C 0.9733(8) -0.0157(8) 0.3944(7) 0.081(4) Uani 1 d . . .
H92 H 0.9896 0.0033 0.3589 0.097 Uiso 1 d R . .
C93 C 0.9256(9) 0.0307(9) 0.4369(8) 0.089(4) Uani 1 d . . .
H93 H 0.9097 0.0814 0.4291 0.107 Uiso 1 d R . .
C94 C 0.9032(9) 0.0056(10) 0.4887(8) 0.100(5) Uani 1 d . . .
H94 H 0.8729 0.0388 0.5176 0.119 Uiso 1 d R . .
C95 C 0.9238(8) -0.0706(10) 0.4996(6) 0.088(4) Uani 1 d . . .
H95 H 0.9065 -0.0901 0.5345 0.105 Uiso 1 d R . .
C96 C 0.9743(7) -0.1181(8) 0.4551(6) 0.068(3) Uani 1 d . . .
C97 C 1.0053(7) -0.2006(7) 0.4619(6) 0.073(4) Uani 1 d . . .
H97A H 0.9705 -0.2184 0.4871 0.087 Uiso 1 d R . .
H97B H 1.0535 -0.2138 0.4819 0.087 Uiso 1 d R . .
O47 O 1.0943(4) -0.1017(4) 0.2933(4) 0.078(2) Uani 1 d . . .
C1 C 0.9846(6) -0.5000(6) 0.1966(6) 0.077(4) Uani 1 d . . .
H1A H 0.9808 -0.5494 0.1971 0.115 Uiso 1 d R . .
H1B H 1.0367 -0.5023 0.1989 0.115 Uiso 1 d R . .
H1C H 0.9646 -0.4760 0.1590 0.115 Uiso 1 d R . .
C2 C 0.9395(6) -0.4576(5) 0.2527(5) 0.056(3) Uani 1 d . . .
H2 H 0.9627 -0.4825 0.2901 0.067 Uiso 1 d R . .
C3 C 0.8569(6) -0.4553(5) 0.2559(5) 0.052(3) Uani 1 d . . .
C4 C 0.8159(6) -0.4535(5) 0.2040(5) 0.050(3) Uani 1 d . . .
C5 C 0.7384(6) -0.4465(5) 0.2062(5) 0.048(3) Uani 1 d . . .
C6 C 0.7043(6) -0.4426(6) 0.2660(5) 0.052(3) Uani 1 d . . .
C7 C 0.7450(6) -0.4461(5) 0.3192(5) 0.049(3) Uani 1 d . . .
C8 C 0.8204(6) -0.4530(5) 0.3118(5) 0.047(3) Uani 1 d . . .
O1 O 0.8605(4) -0.4593(4) 0.3663(3) 0.060(2) Uani 1 d . . .
C9 C 0.8720(6) -0.3937(7) 0.3894(5) 0.062(3) Uani 1 d . . .
H9A H 0.8724 -0.3958 0.4341 0.074 Uiso 1 d R . .
H9B H 0.8301 -0.3511 0.3780 0.074 Uiso 1 d R . .
O2 O 0.9411(4) -0.3840(4) 0.3664(3) 0.062(2) Uani 1 d . . .
C11 C 0.7370(7) -0.4881(7) 0.0970(5) 0.076(4) Uani 1 d . . .
H11A H 0.7584 -0.5382 0.1107 0.114 Uiso 1 d R . .
H11B H 0.7768 -0.4694 0.0822 0.114 Uiso 1 d R . .
H11C H 0.7032 -0.4869 0.0642 0.114 Uiso 1 d R . .
C12 C 0.6941(6) -0.4401(5) 0.1494(5) 0.047(3) Uani 1 d . . .
H12 H 0.6527 -0.4600 0.1605 0.056 Uiso 1 d R . .
C13 C 0.6563(6) -0.3598(6) 0.1345(4) 0.044(3) Uani 1 d . . .
C14 C 0.6934(5) -0.3224(6) 0.0954(4) 0.045(3) Uani 1 d . . .
C15 C 0.6610(6) -0.2454(7) 0.0840(4) 0.048(3) Uani 1 d . . .
C16 C 0.5903(5) -0.2086(6) 0.1118(4) 0.041(3) Uani 1 d . . .
C17 C 0.5510(5) -0.2446(6) 0.1497(5) 0.049(3) Uani 1 d . . .
C18 C 0.5869(6) -0.3200(6) 0.1614(5) 0.049(3) Uani 1 d . . .
O11 O 0.5495(3) -0.3559(4) 0.2015(3) 0.0543(19) Uani 1 d . . .
C19 C 0.5725(6) -0.3674(6) 0.2624(5) 0.058(3) Uani 1 d . . .
H19A H 0.5286 -0.3637 0.2892 0.070 Uiso 1 d R . .
H19B H 0.5926 -0.3280 0.2741 0.070 Uiso 1 d R . .
O12 O 0.6280(4) -0.4367(4) 0.2724(3) 0.0552(19) Uani 1 d . . .
C21 C 0.7450(6) -0.2459(6) -0.0104(5) 0.063(3) Uani 1 d . . .
H21A H 0.7682 -0.2150 -0.0336 0.095 Uiso 1 d R . .
H21B H 0.7119 -0.2615 -0.0364 0.095 Uiso 1 d R . .
H21C H 0.7835 -0.2887 0.0040 0.095 Uiso 1 d R . .
C22 C 0.7007(6) -0.2033(6) 0.0428(4) 0.046(3) Uani 1 d . . .
H22 H 0.6614 -0.1614 0.0257 0.055 Uiso 1 d R . .
C23 C 0.7481(5) -0.1692(6) 0.0838(4) 0.042(3) Uani 1 d . . .
C24 C 0.8240(5) -0.2071(5) 0.0944(4) 0.041(2) Uani 1 d . . .
C25 C 0.8645(5) -0.1770(5) 0.1327(4) 0.036(2) Uani 1 d . . .
C26 C 0.8300(6) -0.1114(6) 0.1608(4) 0.045(3) Uani 1 d . . .
C27 C 0.7537(6) -0.0701(5) 0.1506(4) 0.044(3) Uani 1 d . . .
C28 C 0.7157(5) -0.1030(6) 0.1128(5) 0.044(3) Uani 1 d . . .
O21 O 0.6400(4) -0.0608(4) 0.0998(3) 0.0533(18) Uani 1 d . . .
C29 C 0.5807(6) -0.0799(6) 0.1334(5) 0.050(3) Uani 1 d . . .
H29A H 0.5382 -0.0354 0.1411 0.060 Uiso 1 d R . .
H29B H 0.5993 -0.1001 0.1731 0.060 Uiso 1 d R . .
O22 O 0.5561(3) -0.1331(4) 0.1012(3) 0.0518(18) Uani 1 d . . .
C31 C 0.9929(6) -0.2643(6) 0.0930(5) 0.067(3) Uani 1 d . . .
H31A H 0.9920 -0.2327 0.0582 0.100 Uiso 1 d R . .
H31B H 0.9705 -0.3018 0.0825 0.100 Uiso 1 d R . .
H31C H 1.0443 -0.2874 0.1043 0.100 Uiso 1 d R . .
C32 C 0.9483(5) -0.2186(6) 0.1472(4) 0.046(3) Uani 1 d . . .
H32 H 0.9726 -0.1813 0.1572 0.055 Uiso 1 d R . .
C33 C 0.9460(5) -0.2636(6) 0.2059(5) 0.049(3) Uani 1 d . . .
C34 C 0.9464(5) -0.3379(6) 0.2016(5) 0.050(3) Uani 1 d . . .
C35 C 0.9425(5) -0.3808(6) 0.2554(6) 0.052(3) Uani 1 d . . .
C36 C 0.9389(6) -0.3447(7) 0.3117(6) 0.059(3) Uani 1 d . . .
C37 C 0.9387(5) -0.2705(6) 0.3182(5) 0.049(3) Uani 1 d . . .
C38 C 0.9419(5) -0.2318(6) 0.2633(5) 0.049(3) Uani 1 d . . .
O31 O 0.9462(4) -0.1601(4) 0.2692(3) 0.0520(18) Uani 1 d . . .
C39 C 0.8787(6) -0.0998(6) 0.2610(5) 0.054(3) Uani 1 d . . .
H39A H 0.8359 -0.1158 0.2742 0.065 Uiso 1 d R . .
H39B H 0.8788 -0.0584 0.2870 0.065 Uiso 1 d R . .
O32 O 0.8690(3) -0.0763(3) 0.1987(3) 0.0466(17) Uani 1 d . . .
Cl1 Cl 1.2217(2) -0.2239(2) 0.46491(18) 0.0895(11) Uani 1 d D . .
O11A O 1.1733(6) -0.1943(8) 0.4163(5) 0.151(5) Uani 1 d D . .
O12A O 1.2906(7) -0.2119(10) 0.4509(10) 0.244(10) Uani 1 d D . .
O13A O 1.2329(9) -0.2996(6) 0.4641(11) 0.238(9) Uani 1 d D . .
O14A O 1.1810(10) -0.1958(14) 0.5176(6) 0.314(16) Uani 1 d D . .
Cl2 Cl 0.4970(3) 0.1727(4) 0.0918(3) 0.1357(17) Uani 1 d D . .
O21A O 0.5239(13) 0.0981(8) 0.1091(18) 0.39(2) Uani 1 d D . .
O22A O 0.4427(13) 0.1981(13) 0.0504(13) 0.40(2) Uani 1 d D . .
O23A O 0.5610(10) 0.1853(15) 0.0642(9) 0.266(11) Uani 1 d D . .
O24A O 0.4924(17) 0.2140(13) 0.1460(9) 0.336(16) Uani 1 d D . .
Cl3 Cl 0.0366(4) 0.1739(3) 0.3348(3) 0.143(2) Uani 1 d . . .
O31A O 0.0253(15) 0.2261(16) 0.2912(13) 0.135(8) Uiso 0.50 d P . .
O31B O 0.012(2) 0.184(2) 0.2677(17) 0.195(13) Uiso 0.50 d P . .
O32A O 0.0307(17) 0.1088(13) 0.3354(12) 0.311(14) Uani 1 d . . .
O33A O 0.1031(11) 0.1575(18) 0.3584(16) 0.323(16) Uani 1 d . . .
O34A O 0.044(4) 0.214(3) 0.378(3) 0.26(2) Uiso 0.50 d P . .
O34B O -0.0271(18) 0.2070(17) 0.3869(14) 0.160(10) Uiso 0.50 d P . .
Cl4 Cl 0.7224(4) -0.4632(4) 0.6159(3) 0.1442(19) Uani 1 d D . .
O41A O 0.6667(11) -0.4977(12) 0.6134(8) 0.238(10) Uani 1 d D . .
O42A O 0.6889(14) -0.3987(8) 0.5845(10) 0.277(12) Uani 1 d D . .
O43A O 0.7863(9) -0.4993(15) 0.5815(8) 0.287(14) Uani 1 d D . .
O44A O 0.7506(14) -0.4492(10) 0.6710(9) 0.302(15) Uani 1 d D . .
Cl5 Cl 0.1843(2) -0.1715(2) 0.08403(16) 0.0869(11) Uani 1 d D . .
O51A O 0.2232(7) -0.1661(11) 0.1340(5) 0.201(8) Uani 1 d D . .
O52A O 0.2316(10) -0.1661(16) 0.0350(6) 0.280(13) Uani 1 d D . .
O53A O 0.1088(5) -0.1475(16) 0.0972(11) 0.328(15) Uani 1 d D . .
O54A O 0.1937(19) -0.2466(8) 0.0740(13) 0.325(15) Uani 1 d D . .
C601 C 1.0701(19) 0.261(2) 0.0995(17) 0.266(19) Uani 1 d . . .
H60A H 1.1012 0.2247 0.1267 0.399 Uiso 1 calc R . .
H60B H 1.0763 0.3082 0.1070 0.399 Uiso 1 calc R . .
H60C H 1.0849 0.2458 0.0575 0.399 Uiso 1 calc R . .
C602 C 0.990(3) 0.265(2) 0.1109(19) 0.29(2) Uani 1 d . . .
H60G H 0.9829 0.2865 0.1527 0.346 Uiso 1 calc R . .
C603 C 0.9324(18) 0.3285(15) 0.0780(13) 0.219(13) Uani 1 d . . .
H60D H 0.8822 0.3305 0.0916 0.328 Uiso 1 calc R . .
H60E H 0.9382 0.3199 0.0342 0.328 Uiso 1 calc R . .
H60F H 0.9407 0.3747 0.0875 0.328 Uiso 1 calc R . .
O601 O 0.9594(11) 0.2152(9) 0.1195(9) 0.193(7) Uani 1 d . . .
C611 C 0.6066(12) -0.1933(14) 0.2783(9) 0.171(9) Uani 1 d . . .
H61A H 0.5714 -0.1641 0.3088 0.256 Uiso 1 calc R . .
H61B H 0.5993 -0.2410 0.2746 0.256 Uiso 1 calc R . .
H61C H 0.5983 -0.1685 0.2392 0.256 Uiso 1 calc R . .
C612 C 0.6886(12) -0.2033(13) 0.2979(9) 0.144(7) Uani 1 d . . .
H61D H 0.6970 -0.1556 0.3025 0.173 Uiso 1 calc R . .
H61E H 0.6987 -0.2298 0.3366 0.173 Uiso 1 calc R . .
O611 O 0.7359(9) -0.2457(8) 0.2484(7) 0.168(5) Uani 1 d . . .
O621 O 0.8284(6) 0.1856(6) 0.0961(4) 0.107(3) Uani 1 d . . .
O631 O 1.0736(14) 0.4454(15) -0.0155(16) 0.38(2) Uani 1 d . . .
O641 O 1.0042(19) -0.3879(18) 0.5467(14) 0.362(15) Uiso 1 d . . .
O651 O 0.610(3) -0.670(3) 0.088(2) 0.54(3) Uiso 1 d . . .

loop_
_atom_site_aniso_label
_atom_site_aniso_U_11
_atom_site_aniso_U_22
_atom_site_aniso_U_33
_atom_site_aniso_U_23
_atom_site_aniso_U_13
_atom_site_aniso_U_12
Cu1 0.0563(9) 0.0611(10) 0.0662(9) 0.0103(7) -0.0010(7) -0.0224(7)
C40 0.064(7) 0.045(7) 0.071(8) 0.005(6) -0.005(6) -0.022(6)
N1 0.053(6) 0.070(7) 0.051(5) 0.019(5) 0.006(4) -0.023(5)
C41 0.063(8) 0.092(10) 0.083(9) 0.017(7) -0.004(7) -0.034(7)
C42 0.075(9) 0.082(9) 0.064(8) 0.017(7) 0.009(8) -0.044(8)
C43 0.091(11) 0.110(12) 0.055(8) 0.006(8) 0.015(8) -0.049(10)
C44 0.100(14) 0.120(14) 0.085(12) 0.001(10) 0.032(10) -0.029(11)
C45 0.073(9) 0.088(11) 0.112(12) 0.020(10) 0.032(10) -0.011(8)
C46 0.072(9) 0.067(8) 0.066(8) 0.019(7) 0.005(7) -0.020(7)
N2 0.053(7) 0.068(7) 0.063(7) 0.012(5) 0.003(5) -0.024(6)
N3 0.066(7) 0.048(6) 0.074(7) -0.004(6) -0.004(6) -0.017(5)
C47 0.104(12) 0.065(9) 0.105(12) 0.015(9) 0.005(10) -0.037(9)
C48 0.104(13) 0.074(11) 0.130(14) -0.016(10) 0.037(12) -0.018(10)
C49 0.081(14) 0.104(14) 0.19(2) 0.018(15) 0.054(15) -0.019(11)
C50 0.069(11) 0.074(10) 0.128(14) 0.010(10) 0.017(10) -0.008(8)
C51 0.084(11) 0.045(7) 0.073(9) 0.012(7) 0.015(8) -0.021(7)
C52 0.041(7) 0.076(9) 0.103(11) 0.047(8) -0.011(6) -0.013(7)
O41 0.076(6) 0.080(6) 0.091(6) 0.010(5) -0.015(5) -0.035(5)
C53 0.062(9) 0.095(13) 0.122(13) -0.020(11) 0.021(9) -0.035(9)
C54 0.121(14) 0.136(15) 0.159(16) -0.057(13) 0.000(12) -0.071(12)
O42 0.113(8) 0.083(7) 0.129(9) 0.022(7) 0.013(7) -0.036(6)
Cu2 0.0371(8) 0.0689(10) 0.0661(9) 0.0078(7) -0.0036(6) -0.0177(7)
C55 0.039(6) 0.051(7) 0.056(6) 0.010(5) -0.007(5) -0.015(5)
N4 0.034(5) 0.060(6) 0.058(5) 0.000(5) -0.010(4) -0.018(4)
C56 0.040(6) 0.094(11) 0.071(8) 0.032(8) -0.015(6) -0.030(7)
C57 0.042(7) 0.111(12) 0.076(9) 0.046(9) -0.041(7) -0.037(8)
C58 0.065(9) 0.131(15) 0.094(10) 0.065(11) -0.034(8) -0.041(10)
C59 0.097(13) 0.126(18) 0.149(18) 0.082(15) -0.053(12) -0.047(13)
C60 0.120(14) 0.087(12) 0.121(14) 0.046(11) -0.030(12) -0.036(11)
C61 0.078(10) 0.107(13) 0.094(10) 0.023(11) -0.023(8) -0.037(10)
N5 0.048(6) 0.077(8) 0.078(7) 0.008(6) -0.014(6) -0.017(6)
N6 0.051(6) 0.075(7) 0.047(5) 0.018(6) 0.004(5) -0.020(6)
C62 0.040(7) 0.047(8) 0.089(10) 0.006(7) -0.012(6) -0.006(6)
C63 0.049(8) 0.095(12) 0.097(10) 0.015(10) 0.000(7) -0.021(8)
C64 0.082(10) 0.099(13) 0.137(14) 0.053(12) -0.031(10) -0.068(10)
C65 0.055(8) 0.076(11) 0.118(12) -0.013(9) -0.007(8) -0.029(8)
C66 0.041(7) 0.065(9) 0.070(8) 0.008(7) -0.018(6) -0.020(6)
C67 0.036(6) 0.083(9) 0.069(8) -0.009(7) -0.004(5) -0.022(6)
O43 0.046(4) 0.076(6) 0.076(5) -0.002(4) 0.002(4) -0.012(4)
C68 0.092(12) 0.096(11) 0.070(9) -0.005(8) -0.009(9) -0.045(9)
C69 0.113(12) 0.109(12) 0.107(11) -0.032(10) 0.018(10) -0.041(10)
O44 0.054(6) 0.139(9) 0.117(8) -0.005(6) -0.018(5) -0.038(6)
Cu3 0.0500(9) 0.0515(9) 0.0579(9) 0.0041(7) -0.0089(6) -0.0192(7)
C70 0.052(6) 0.048(7) 0.056(6) 0.002(6) -0.008(5) -0.015(6)
N7 0.051(5) 0.036(5) 0.050(5) 0.005(4) -0.010(4) -0.013(4)
C71 0.065(7) 0.050(8) 0.078(8) 0.005(6) -0.011(6) -0.015(6)
C72 0.067(9) 0.038(7) 0.089(9) 0.009(7) -0.006(7) -0.025(7)
C73 0.088(10) 0.057(8) 0.092(10) -0.013(8) 0.015(9) -0.021(8)
C74 0.117(13) 0.083(11) 0.066(10) -0.017(8) 0.008(9) -0.035(10)
C75 0.132(14) 0.071(10) 0.054(9) -0.008(8) -0.010(9) -0.018(9)
C76 0.097(10) 0.058(8) 0.065(8) 0.006(7) -0.016(8) -0.028(7)
N8 0.048(6) 0.048(6) 0.072(7) 0.004(5) -0.011(5) -0.017(5)
N9 0.058(7) 0.060(6) 0.054(5) 0.017(5) -0.013(5) -0.023(5)
C77 0.050(8) 0.064(8) 0.097(10) 0.020(8) 0.001(7) -0.017(7)
C78 0.114(12) 0.072(9) 0.052(8) -0.009(7) 0.021(8) -0.039(8)
C79 0.117(12) 0.070(9) 0.043(7) -0.004(6) 0.003(9) -0.038(10)
C80 0.086(10) 0.075(9) 0.064(9) 0.009(8) -0.008(7) -0.032(8)
C81 0.076(9) 0.058(8) 0.052(7) 0.017(7) 0.001(7) -0.033(7)
C82 0.060(7) 0.044(7) 0.071(8) 0.025(6) -0.019(6) -0.020(6)
O45 0.059(5) 0.085(6) 0.066(5) 0.018(5) -0.014(4) -0.030(5)
C83 0.055(8) 0.075(9) 0.054(7) 0.000(7) 0.001(6) -0.027(7)
C84 0.056(8) 0.156(14) 0.106(10) 0.061(10) -0.018(7) -0.053(9)
O46 0.052(5) 0.080(6) 0.079(5) 0.024(5) -0.007(4) -0.023(4)
Cu4 0.0504(9) 0.0655(10) 0.0615(9) 0.0109(7) -0.0064(7) -0.0238(7)
C85 0.049(7) 0.054(7) 0.060(7) 0.010(6) -0.014(5) -0.030(6)
N10 0.056(6) 0.060(6) 0.057(6) 0.005(5) -0.010(4) -0.019(5)
C86 0.059(7) 0.066(9) 0.083(9) 0.016(7) -0.030(7) -0.032(7)
C87 0.038(6) 0.065(9) 0.070(8) -0.008(8) -0.007(6) -0.016(6)
C88 0.053(8) 0.107(14) 0.104(12) 0.020(10) -0.024(8) -0.033(8)
C89 0.064(9) 0.100(13) 0.117(14) -0.018(11) -0.002(9) -0.028(9)
C90 0.052(8) 0.142(15) 0.076(9) -0.005(11) -0.001(7) -0.029(10)
C91 0.043(7) 0.085(11) 0.091(11) 0.008(9) -0.014(7) -0.010(7)
N11 0.038(5) 0.077(8) 0.054(6) 0.016(6) -0.009(5) -0.017(5)
N12 0.066(6) 0.068(8) 0.061(7) 0.004(5) -0.010(5) -0.031(6)
C92 0.081(9) 0.077(11) 0.084(10) -0.010(9) -0.014(8) -0.024(8)
C93 0.105(11) 0.083(11) 0.077(10) 0.004(10) -0.012(9) -0.025(10)
C94 0.099(11) 0.083(13) 0.100(13) -0.027(10) -0.024(10) -0.002(9)
C95 0.080(9) 0.127(15) 0.066(9) -0.010(9) 0.007(8) -0.049(10)
C96 0.071(8) 0.086(10) 0.053(8) -0.001(8) -0.013(7) -0.034(8)
C97 0.068(8) 0.080(10) 0.077(9) 0.010(7) -0.024(7) -0.031(7)
O47 0.057(5) 0.079(6) 0.101(6) 0.037(5) -0.003(4) -0.024(4)
C1 0.055(7) 0.050(8) 0.121(10) -0.008(7) 0.009(7) -0.010(6)
C2 0.046(7) 0.032(6) 0.082(8) 0.002(6) -0.012(6) 0.000(5)
C3 0.044(7) 0.039(6) 0.074(8) 0.010(6) 0.005(7) -0.015(5)
C4 0.048(7) 0.031(6) 0.066(7) -0.003(5) -0.005(6) -0.006(5)
C5 0.052(7) 0.032(6) 0.066(8) -0.002(5) 0.005(6) -0.023(5)
C6 0.045(7) 0.049(7) 0.069(8) 0.017(6) 0.001(6) -0.025(5)
C7 0.052(7) 0.035(6) 0.062(7) 0.013(5) -0.004(6) -0.015(5)
C8 0.042(7) 0.043(7) 0.062(8) 0.020(5) -0.011(6) -0.021(5)
O1 0.061(5) 0.054(5) 0.072(5) 0.025(4) -0.018(4) -0.027(4)
C9 0.064(8) 0.074(9) 0.052(7) 0.024(6) -0.015(6) -0.029(7)
O2 0.064(5) 0.068(5) 0.068(5) 0.035(4) -0.023(4) -0.037(4)
C11 0.094(9) 0.062(8) 0.073(8) -0.002(7) 0.000(7) -0.025(7)
C12 0.047(6) 0.042(7) 0.062(7) -0.004(6) -0.002(5) -0.026(5)
C13 0.048(7) 0.054(7) 0.037(6) 0.000(5) -0.008(5) -0.023(6)
C14 0.050(6) 0.045(7) 0.047(6) -0.001(5) -0.011(5) -0.023(6)
C15 0.043(7) 0.085(9) 0.032(5) 0.009(6) -0.013(5) -0.042(7)
C16 0.039(6) 0.043(7) 0.045(6) -0.002(5) -0.011(5) -0.015(6)
C17 0.042(6) 0.061(8) 0.054(6) 0.008(6) 0.001(5) -0.032(6)
C18 0.041(7) 0.060(8) 0.054(6) 0.015(6) -0.013(5) -0.026(6)
O11 0.038(4) 0.064(5) 0.068(5) 0.028(4) -0.009(4) -0.026(4)
C19 0.047(7) 0.063(8) 0.065(8) 0.014(6) 0.009(6) -0.018(6)
O12 0.045(5) 0.064(5) 0.061(4) 0.024(4) 0.001(3) -0.025(4)
C21 0.062(7) 0.070(8) 0.064(7) 0.004(6) -0.004(6) -0.030(6)
C22 0.049(6) 0.054(7) 0.042(6) 0.001(5) -0.006(5) -0.025(5)
C23 0.047(7) 0.052(7) 0.035(5) 0.010(5) -0.002(5) -0.026(6)
C24 0.027(6) 0.054(7) 0.046(6) 0.018(5) -0.011(5) -0.019(5)
C25 0.034(6) 0.036(6) 0.037(5) 0.008(5) 0.000(5) -0.013(5)
C26 0.046(7) 0.062(8) 0.036(6) 0.009(6) -0.009(5) -0.031(7)
C27 0.048(7) 0.044(7) 0.047(6) 0.016(5) -0.009(5) -0.025(6)
C28 0.039(6) 0.048(7) 0.051(6) 0.007(6) -0.003(5) -0.024(6)
O21 0.039(4) 0.053(4) 0.072(5) 0.017(4) -0.017(4) -0.019(4)
C29 0.040(6) 0.056(7) 0.055(6) 0.003(6) -0.002(5) -0.017(6)
O22 0.032(4) 0.055(5) 0.072(5) 0.023(4) -0.012(3) -0.017(4)
C31 0.037(6) 0.074(8) 0.084(8) 0.023(7) 0.006(6) -0.011(6)
C32 0.046(6) 0.050(6) 0.049(6) 0.010(5) -0.003(5) -0.026(5)
C33 0.031(6) 0.042(7) 0.072(8) 0.007(6) -0.003(5) -0.011(5)
C34 0.034(6) 0.054(8) 0.063(7) 0.018(6) -0.004(5) -0.014(5)
C35 0.034(6) 0.046(7) 0.078(8) 0.001(7) -0.015(5) -0.015(5)
C36 0.040(6) 0.058(8) 0.084(9) 0.026(8) -0.018(6) -0.023(6)
C37 0.036(6) 0.059(8) 0.053(7) 0.016(6) -0.016(5) -0.017(5)
C38 0.041(6) 0.036(7) 0.076(9) 0.000(6) -0.018(5) -0.022(5)
O31 0.043(4) 0.061(5) 0.059(4) 0.008(4) -0.017(3) -0.024(4)
C39 0.053(7) 0.051(7) 0.064(8) 0.007(6) -0.015(5) -0.025(6)
O32 0.049(4) 0.047(4) 0.053(4) 0.012(4) -0.013(3) -0.027(4)
Cl1 0.065(2) 0.090(3) 0.106(3) -0.019(2) -0.013(2) -0.012(2)
O11A 0.118(9) 0.218(14) 0.147(10) 0.071(10) -0.067(8) -0.090(9)
O12A 0.156(14) 0.226(18) 0.39(3) 0.106(18) -0.142(16) -0.100(13)
O13A 0.133(13) 0.161(16) 0.40(3) 0.030(17) -0.045(15) -0.014(11)
O14A 0.25(2) 0.42(3) 0.131(12) -0.126(17) -0.052(12) 0.12(2)
Cl2 0.109(4) 0.147(5) 0.153(4) 0.000(4) -0.023(3) -0.041(3)
O21A 0.22(2) 0.138(17) 0.80(7) 0.10(3) 0.06(3) -0.026(15)
O22A 0.22(2) 0.27(3) 0.63(5) -0.02(3) -0.29(3) 0.053(18)
O23A 0.24(2) 0.38(3) 0.218(19) 0.05(2) 0.004(17) -0.17(2)
O24A 0.39(4) 0.24(2) 0.26(3) -0.07(2) -0.03(2) 0.07(2)
Cl3 0.159(5) 0.120(4) 0.173(5) 0.037(4) -0.069(4) -0.070(4)
O32A 0.47(4) 0.24(2) 0.35(3) 0.01(2) 0.00(3) -0.28(3)
O33A 0.115(13) 0.35(3) 0.51(4) 0.10(3) -0.12(2) -0.062(18)
Cl4 0.139(4) 0.152(5) 0.153(5) 0.032(4) -0.056(4) -0.057(4)
O41A 0.32(2) 0.31(2) 0.184(15) 0.055(15) -0.068(15) -0.24(2)
O42A 0.42(3) 0.180(16) 0.28(2) 0.132(17) -0.16(2) -0.14(2)
O43A 0.137(14) 0.48(4) 0.193(17) 0.01(2) 0.015(13) -0.029(19)
O44A 0.36(3) 0.179(17) 0.29(2) -0.094(16) -0.22(2) 0.053(17)
Cl5 0.071(2) 0.114(3) 0.082(2) 0.022(2) -0.0148(19) -0.037(2)
O51A 0.126(10) 0.37(2) 0.146(11) -0.008(13) -0.051(9) -0.132(13)
O52A 0.25(2) 0.52(4) 0.106(10) 0.106(16) -0.020(12) -0.17(2)
O53A 0.093(12) 0.38(3) 0.47(4) 0.05(3) -0.121(17) -0.001(15)
O54A 0.49(4) 0.21(2) 0.34(3) -0.04(2) 0.09(3) -0.21(3)
C601 0.22(3) 0.32(5) 0.32(4) -0.03(3) 0.02(3) -0.18(3)
C602 0.31(5) 0.16(3) 0.33(5) 0.12(3) 0.09(4) 0.00(3)
C603 0.28(3) 0.16(2) 0.21(3) -0.01(2) 0.09(3) -0.07(2)
O601 0.249(19) 0.124(12) 0.238(17) 0.074(12) -0.040(14) -0.102(13)
C611 0.142(18) 0.23(3) 0.139(16) 0.026(17) -0.001(14) -0.064(18)
C612 0.131(16) 0.19(2) 0.125(15) -0.006(15) -0.007(13) -0.068(15)
O611 0.199(15) 0.139(12) 0.158(12) -0.009(10) 0.006(11) -0.042(11)
O621 0.123(8) 0.105(8) 0.097(7) 0.001(6) 0.002(6) -0.044(6)
O631 0.27(2) 0.35(3) 0.60(5) 0.33(3) -0.16(3) -0.19(2)

loop_
_atom_type_symbol
_atom_type_description
_atom_type_scat_dispersion_real
_atom_type_scat_dispersion_imag
_atom_type_scat_source
C C 0.0033 0.0016 'International Tables Vol C Tables 4.2.6.8 and 6.1.1.4'
H H 0.0000 0.0000 'International Tables Vol C Tables 4.2.6.8 and 6.1.1.4'
N N 0.0061 0.0033 'International Tables Vol C Tables 4.2.6.8 and 6.1.1.4'
O O 0.0106 0.0060 'International Tables Vol C Tables 4.2.6.8 and 6.1.1.4'
Cl Cl 0.1484 0.1585 'International Tables Vol C Tables 4.2.6.8 and 6.1.1.4'
Cu Cu 0.3201 1.2651 'International Tables Vol C Tables 4.2.6.8 and 6.1.1.4'

loop_
_geom_angle_atom_site_label_1
_geom_angle_atom_site_label_2
_geom_angle_atom_site_label_3
_geom_angle
_geom_angle_site_symmetry_1
_geom_angle_site_symmetry_3
_geom_angle_publ_flag
O41 Cu1 N3 98.0(4) . . ?
O41 Cu1 N2 97.1(4) . . ?
N3 Cu1 N2 164.3(5) . . ?
O41 Cu1 N1 179.4(4) . . ?
N3 Cu1 N1 81.8(4) . . ?
N2 Cu1 N1 82.9(4) . . ?
C7 C40 N1 111.7(8) . . ?
C52 N1 C41 112.7(9) . . ?
C52 N1 C40 112.4(8) . . ?
C41 N1 C40 107.5(9) . . ?
C52 N1 Cu1 108.6(7) . . ?
C41 N1 Cu1 105.1(7) . . ?
C40 N1 Cu1 110.3(6) . . ?
N1 C41 C42 107.7(10) . . ?
N2 C42 C43 121.5(12) . . ?
N2 C42 C41 113.0(11) . . ?
C43 C42 C41 125.5(13) . . ?
C44 C43 C42 119.5(14) . . ?
C43 C44 C45 120.8(14) . . ?
C44 C45 C46 117.6(13) . . ?
N2 C46 C45 121.0(13) . . ?
C46 N2 C42 119.7(10) . . ?
C46 N2 Cu1 125.7(9) . . ?
C42 N2 Cu1 114.4(8) . . ?
C47 N3 C51 116.2(11) . . ?
C47 N3 Cu1 126.9(10) . . ?
C51 N3 Cu1 116.9(9) . . ?
N3 C47 C48 123.9(15) . . ?
C49 C48 C47 116.5(17) . . ?
C48 C49 C50 121.8(16) . . ?
C51 C50 C49 115.0(16) . . ?
N3 C51 C50 126.5(13) . . ?
N3 C51 C52 114.3(11) . . ?
C50 C51 C52 119.2(15) . . ?
N1 C52 C51 110.7(10) . . ?
C53 O41 Cu1 107.1(9) . . ?
O42 C53 O41 120.7(14) . . ?
O42 C53 C54 124.3(17) . . ?
O41 C53 C54 115.0(17) . . ?
N6 Cu2 N5 164.9(5) . . ?
N6 Cu2 O43 95.9(4) . . ?
N5 Cu2 O43 99.2(4) . . ?
N6 Cu2 N4 82.6(4) . . ?
N5 Cu2 N4 82.4(4) . . ?
O43 Cu2 N4 171.2(3) . . ?
N6 Cu2 O51A 89.5(5) . . ?
N5 Cu2 O51A 90.2(5) . . ?
O43 Cu2 O51A 92.6(4) . . ?
N4 Cu2 O51A 96.1(4) . . ?
N4 C55 C17 115.9(8) . . ?
C67 N4 C55 112.9(8) . . ?
C67 N4 C56 113.7(9) . . ?
C55 N4 C56 111.1(8) . . ?
C67 N4 Cu2 105.7(6) . . ?
C55 N4 Cu2 105.6(6) . . ?
C56 N4 Cu2 107.2(7) . . ?
C57 C56 N4 107.7(10) . . ?
N5 C57 C58 121.1(15) . . ?
N5 C57 C56 116.6(11) . . ?
C58 C57 C56 122.3(14) . . ?
C57 C58 C59 118.3(15) . . ?
C60 C59 C58 118.6(17) . . ?
C59 C60 C61 121.0(18) . . ?
N5 C61 C60 122.8(15) . . ?
C61 N5 C57 118.1(12) . . ?
C61 N5 Cu2 127.5(10) . . ?
C57 N5 Cu2 114.0(9) . . ?
C62 N6 C66 117.0(10) . . ?
C62 N6 Cu2 129.4(9) . . ?
C66 N6 Cu2 113.5(7) . . ?
N6 C62 C63 127.8(12) . . ?
C62 C63 C64 114.9(13) . . ?
C63 C64 C65 120.6(13) . . ?
C66 C65 C64 118.6(13) . . ?
N6 C66 C65 121.0(11) . . ?
N6 C66 C67 115.4(11) . . ?
C65 C66 C67 123.6(12) . . ?
N4 C67 C66 110.4(9) . . ?
C68 O43 Cu2 103.9(8) . . ?
O44 C68 O43 118.8(12) . . ?
O44 C68 C69 124.3(13) . . ?
O43 C68 C69 116.8(13) . . ?
O45 Cu3 N9 94.7(4) . . ?
O45 Cu3 N8 99.0(3) . . ?
N9 Cu3 N8 166.1(4) . . ?
O45 Cu3 N7 172.1(3) . . ?
N9 Cu3 N7 83.2(4) . . ?
N8 Cu3 N7 82.9(3) . . ?
C27 C70 N7 113.4(8) . . ?
C82 N7 C71 112.6(8) . . ?
C82 N7 C70 111.3(7) . . ?
C71 N7 C70 107.2(8) . . ?
C82 N7 Cu3 106.5(6) . . ?
C71 N7 Cu3 103.3(6) . . ?
C70 N7 Cu3 115.9(6) . . ?
N7 C71 C72 109.6(9) . . ?
N8 C72 C73 123.5(12) . . ?
N8 C72 C71 113.7(11) . . ?
C73 C72 C71 122.8(12) . . ?
C72 C73 C74 118.3(13) . . ?
C75 C74 C73 118.4(13) . . ?
C76 C75 C74 120.0(13) . . ?
N8 C76 C75 122.1(13) . . ?
C76 N8 C72 117.6(10) . . ?
C76 N8 Cu3 128.4(8) . . ?
C72 N8 Cu3 114.0(8) . . ?
C77 N9 C81 118.9(10) . . ?
C77 N9 Cu3 127.6(9) . . ?
C81 N9 Cu3 113.2(8) . . ?
N9 C77 C78 123.9(12) . . ?
C79 C78 C77 115.2(13) . . ?
C78 C79 C80 123.3(12) . . ?
C79 C80 C81 118.2(12) . . ?
N9 C81 C80 120.4(11) . . ?
N9 C81 C82 116.1(10) . . ?
C80 C81 C82 123.5(12) . . ?
N7 C82 C81 108.7(8) . . ?
C83 O45 Cu3 121.6(7) . . ?
O46 C83 O45 124.1(10) . . ?
O46 C83 C84 120.0(12) . . ?
O45 C83 C84 115.9(11) . . ?
N11 Cu4 O47 97.6(4) . . ?
N11 Cu4 N12 166.3(4) . . ?
O47 Cu4 N12 96.0(4) . . ?
N11 Cu4 N10 83.3(4) . . ?
O47 Cu4 N10 178.9(3) . . ?
N12 Cu4 N10 83.0(4) . . ?
C37 C85 N10 113.8(8) . . ?
C97 N10 C86 113.6(8) . . ?
C97 N10 C85 107.7(8) . . ?
C86 N10 C85 112.4(8) . . ?
C97 N10 Cu4 104.9(7) . . ?
C86 N10 Cu4 106.5(6) . . ?
C85 N10 Cu4 111.6(6) . . ?
N10 C86 C87 107.2(9) . . ?
N11 C87 C88 121.7(12) . . ?
N11 C87 C86 116.2(11) . . ?
C88 C87 C86 122.1(13) . . ?
C87 C88 C89 121.9(14) . . ?
C90 C89 C88 115.8(15) . . ?
C89 C90 C91 119.9(13) . . ?
N11 C91 C90 120.7(13) . . ?
C91 N11 C87 119.9(11) . . ?
C91 N11 Cu4 124.9(10) . . ?
C87 N11 Cu4 114.8(8) . . ?
C96 N12 C92 118.9(11) . . ?
C96 N12 Cu4 113.8(8) . . ?
C92 N12 Cu4 127.2(9) . . ?
C93 C92 N12 120.4(13) . . ?
C94 C93 C92 121.9(15) . . ?
C93 C94 C95 120.2(14) . . ?
C94 C95 C96 116.9(13) . . ?
N12 C96 C95 121.4(12) . . ?
N12 C96 C97 115.1(11) . . ?
C95 C96 C97 123.5(13) . . ?
C96 C97 N10 107.8(9) . . ?
C35 C2 C3 108.6(8) . . ?
C35 C2 C1 111.7(10) . . ?
C3 C2 C1 113.8(9) . . ?
C8 C3 C4 117.6(9) . . ?
C8 C3 C2 119.9(10) . . ?
C4 C3 C2 122.5(10) . . ?
C3 C4 C5 123.2(10) . . ?
C4 C5 C6 115.7(10) . . ?
C4 C5 C12 122.2(9) . . ?
C6 C5 C12 122.1(9) . . ?
C7 C6 O12 118.4(9) . . ?
C7 C6 C5 122.2(9) . . ?
O12 C6 C5 119.4(9) . . ?
C8 C7 C6 117.3(10) . . ?
C8 C7 C40 123.2(10) . . ?
C6 C7 C40 119.5(9) . . ?
C3 C8 C7 124.0(10) . . ?
C3 C8 O1 120.1(9) . . ?
C7 C8 O1 115.9(9) . . ?
C8 O1 C9 117.0(7) . . ?
O1 C9 O2 112.6(9) . . ?
C36 O2 C9 117.4(7) . . ?
C5 C12 C11 113.7(9) . . ?
C5 C12 C13 110.3(8) . . ?
C11 C12 C13 116.0(9) . . ?
C18 C13 C14 118.4(9) . . ?
C18 C13 C12 121.7(9) . . ?
C14 C13 C12 119.8(9) . . ?
C13 C14 C15 120.7(9) . . ?
C16 C15 C14 118.2(9) . . ?
C16 C15 C22 120.1(10) . . ?
C14 C15 C22 121.7(9) . . ?
C17 C16 O22 117.5(9) . . ?
C17 C16 C15 122.5(9) . . ?
O22 C16 C15 119.9(9) . . ?
C16 C17 C18 116.9(9) . . ?
C16 C17 C55 121.9(10) . . ?
C18 C17 C55 121.0(9) . . ?
C13 C18 O11 119.3(9) . . ?
C13 C18 C17 123.2(9) . . ?
O11 C18 C17 117.5(9) . . ?
C19 O11 C18 118.5(7) . . ?
O11 C19 O12 114.2(9) . . ?
C6 O12 C19 119.5(8) . . ?
C21 C22 C15 115.3(9) . . ?
C21 C22 C23 113.0(8) . . ?
C15 C22 C23 108.3(7) . . ?
C28 C23 C24 118.3(9) . . ?
C28 C23 C22 120.6(9) . . ?
C24 C23 C22 121.1(9) . . ?
C25 C24 C23 120.3(9) . . ?
C26 C25 C24 119.4(8) . . ?
C26 C25 C32 118.8(8) . . ?
C24 C25 C32 121.7(9) . . ?
C25 C26 O32 122.1(9) . . ?
C25 C26 C27 122.5(9) . . ?
O32 C26 C27 115.2(9) . . ?
C28 C27 C26 115.7(9) . . ?
C28 C27 C70 122.8(9) . . ?
C26 C27 C70 121.5(9) . . ?
C23 C28 C27 123.8(9) . . ?
C23 C28 O21 119.5(9) . . ?
C27 C28 O21 116.4(9) . . ?
C28 O21 C29 116.7(7) . . ?
O22 C29 O21 112.2(7) . . ?
C16 O22 C29 119.6(7) . . ?
C31 C32 C33 114.3(9) . . ?
C31 C32 C25 113.2(8) . . ?
C33 C32 C25 106.3(7) . . ?
C38 C33 C34 118.9(10) . . ?
C38 C33 C32 120.8(9) . . ?
C34 C33 C32 120.3(10) . . ?
C33 C34 C35 121.7(10) . . ?
C36 C35 C34 115.9(10) . . ?
C36 C35 C2 120.8(10) . . ?
C34 C35 C2 123.3(10) . . ?
C35 C36 O2 119.7(10) . . ?
C35 C36 C37 124.4(10) . . ?
O2 C36 C37 115.8(10) . . ?
C38 C37 C36 116.4(10) . . ?
C38 C37 C85 120.6(10) . . ?
C36 C37 C85 123.0(10) . . ?
C33 C38 O31 120.2(10) . . ?
C33 C38 C37 122.8(9) . . ?
O31 C38 C37 116.9(10) . . ?
C38 O31 C39 117.6(7) . . ?
O32 C39 O31 113.0(8) . . ?
C26 O32 C39 117.4(7) . . ?
O14A Cl1 O13A 107.5(16) . . ?
O14A Cl1 O12A 121.1(15) . . ?
O13A Cl1 O12A 108.6(11) . . ?
O14A Cl1 O11A 105.4(10) . . ?
O13A Cl1 O11A 106.0(11) . . ?
O12A Cl1 O11A 107.3(9) . . ?
O22A Cl2 O23A 104.4(18) . . ?
O22A Cl2 O24A 118.1(16) . . ?
O23A Cl2 O24A 98.4(18) . . ?
O22A Cl2 O21A 123.0(19) . . ?
O23A Cl2 O21A 103.1(15) . . ?
O24A Cl2 O21A 106(2) . . ?
O34A Cl3 O32A 131(3) . . ?
O34A Cl3 O33A 63(3) . . ?
O32A Cl3 O33A 97.4(19) . . ?
O34A Cl3 O31A 96(3) . . ?
O32A Cl3 O31A 132.8(19) . . ?
O33A Cl3 O31A 113.3(18) . . ?
O34A Cl3 O31B 137(3) . . ?
O32A Cl3 O31B 90.8(19) . . ?
O33A Cl3 O31B 131(2) . . ?
O31A Cl3 O31B 42.0(15) . . ?
O34A Cl3 O34B 57(3) . . ?
O32A Cl3 O34B 95.9(17) . . ?
O33A Cl3 O34B 110(2) . . ?
O31A Cl3 O34B 105.5(16) . . ?
O31B Cl3 O34B 116.9(18) . . ?
O31B O31A Cl3 79(3) . . ?
O31A O31B Cl3 59(3) . . ?
Cl3 O33A O34A 57(3) . . ?
Cl3 O34A O33A 60(3) . . ?
Cl3 O34A O34B 74(4) . . ?
O33A O34A O34B 122(5) . . ?
O34A O34B Cl3 49(3) . . ?
O43A Cl4 O42A 105.4(16) . . ?
O43A Cl4 O44A 103.2(14) . . ?
O42A Cl4 O44A 111.7(13) . . ?
O43A Cl4 O41A 112.8(16) . . ?
O42A Cl4 O41A 100.8(13) . . ?
O44A Cl4 O41A 122.1(16) . . ?
O51A Cl5 O53A 110.8(13) . . ?
O51A Cl5 O52A 104.0(10) . . ?
O53A Cl5 O52A 136.4(13) . . ?
O51A Cl5 O54A 107.8(17) . . ?
O53A Cl5 O54A 99.0(16) . . ?
O52A Cl5 O54A 94.5(16) . . ?
Cl5 O51A Cu2 163.9(9) . . ?
O601 C602 C601 131(3) . . ?
O601 C602 C603 106(4) . . ?
C601 C602 C603 116(3) . . ?
O611 C612 C611 104.6(16) . . ?

loop_
_geom_bond_atom_site_label_1
_geom_bond_atom_site_label_2
_geom_bond_distance
_geom_bond_site_symmetry_2
_geom_bond_publ_flag
Cu1 O41 1.934(8) . ?
Cu1 N3 1.949(10) . ?
Cu1 N2 1.970(9) . ?
Cu1 N1 2.037(9) . ?
C40 C7 1.521(14) . ?
C40 N1 1.529(13) . ?
N1 C52 1.443(14) . ?
N1 C41 1.472(14) . ?
C41 C42 1.552(17) . ?
C42 N2 1.358(15) . ?
C42 C43 1.385(18) . ?
C43 C44 1.34(2) . ?
C44 C45 1.39(2) . ?
C45 C46 1.423(18) . ?
C46 N2 1.332(14) . ?
N3 C47 1.314(16) . ?
N3 C51 1.322(15) . ?
C47 C48 1.41(2) . ?
C48 C49 1.36(2) . ?
C49 C50 1.38(2) . ?
C50 C51 1.373(18) . ?
C51 C52 1.507(17) . ?
O41 C53 1.278(19) . ?
C53 O42 1.261(18) . ?
C53 C54 1.53(2) . ?
Cu2 N6 1.965(9) . ?
Cu2 N5 1.972(11) . ?
Cu2 O43 1.979(7) . ?
Cu2 N4 2.039(8) . ?
Cu2 O51A 2.389(8) . ?
C55 N4 1.486(12) . ?
C55 C17 1.505(14) . ?
N4 C67 1.463(14) . ?
N4 C56 1.492(13) . ?
C56 C57 1.480(17) . ?
C57 N5 1.346(15) . ?
C57 C58 1.426(18) . ?
C58 C59 1.43(2) . ?
C59 C60 1.30(2) . ?
C60 C61 1.41(2) . ?
C61 N5 1.335(17) . ?
N6 C62 1.316(14) . ?
N6 C66 1.350(14) . ?
C62 C63 1.345(17) . ?
C63 C64 1.366(19) . ?
C64 C65 1.409(19) . ?
C65 C66 1.361(17) . ?
C66 C67 1.496(16) . ?
O43 C68 1.287(14) . ?
C68 O44 1.244(16) . ?
C68 C69 1.488(18) . ?
Cu3 O45 1.959(7) . ?
Cu3 N9 1.971(9) . ?
Cu3 N8 1.990(9) . ?
Cu3 N7 2.043(8) . ?
C70 C27 1.505(14) . ?
C70 N7 1.522(12) . ?
N7 C82 1.464(13) . ?
N7 C71 1.487(13) . ?
C71 C72 1.540(16) . ?
C72 N8 1.333(14) . ?
C72 C73 1.359(16) . ?
C73 C74 1.375(18) . ?
C74 C75 1.367(19) . ?
C75 C76 1.357(17) . ?
C76 N8 1.330(14) . ?
N9 C77 1.333(14) . ?
N9 C81 1.345(14) . ?
C77 C78 1.393(17) . ?
C78 C79 1.343(18) . ?
C79 C80 1.366(17) . ?
C80 C81 1.384(16) . ?
C81 C82 1.512(15) . ?
O45 C83 1.267(13) . ?
C83 O46 1.222(13) . ?
C83 C84 1.500(16) . ?
Cu4 N11 1.947(10) . ?
Cu4 O47 1.959(7) . ?
Cu4 N12 1.967(10) . ?
Cu4 N10 2.016(9) . ?
C85 C37 1.473(14) . ?
C85 N10 1.514(12) . ?
N10 C97 1.507(14) . ?
N10 C86 1.509(14) . ?
C86 C87 1.511(16) . ?
C87 N11 1.322(14) . ?
C87 C88 1.357(18) . ?
C88 C89 1.383(19) . ?
C89 C90 1.38(2) . ?
C90 C91 1.418(19) . ?
C91 N11 1.319(15) . ?
N12 C96 1.340(14) . ?
N12 C92 1.373(16) . ?
C92 C93 1.369(18) . ?
C93 C94 1.32(2) . ?
C94 C95 1.40(2) . ?
C95 C96 1.429(17) . ?
C96 C97 1.498(17) . ?
C1 C2 1.533(15) . ?
C2 C35 1.477(14) . ?
C2 C3 1.523(14) . ?
C3 C8 1.362(14) . ?
C3 C4 1.375(14) . ?
C4 C5 1.406(14) . ?
C5 C6 1.415(14) . ?
C5 C12 1.491(14) . ?
C6 C7 1.391(14) . ?
C6 O12 1.391(12) . ?
C7 C8 1.370(14) . ?
C8 O1 1.406(12) . ?
O1 C9 1.421(13) . ?
C9 O2 1.427(12) . ?
O2 C36 1.394(13) . ?
C11 C12 1.499(14) . ?
C12 C13 1.506(14) . ?
C13 C18 1.386(14) . ?
C13 C14 1.399(14) . ?
C14 C15 1.420(14) . ?
C15 C16 1.399(14) . ?
C15 C22 1.516(13) . ?
C16 C17 1.393(13) . ?
C16 O22 1.397(11) . ?
C17 C18 1.403(14) . ?
C18 O11 1.399(12) . ?
O11 C19 1.396(12) . ?
C19 O12 1.419(12) . ?
C21 C22 1.480(14) . ?
C22 C23 1.549(13) . ?
C23 C28 1.357(13) . ?
C23 C24 1.398(13) . ?
C24 C25 1.379(13) . ?
C25 C26 1.346(13) . ?
C25 C32 1.554(13) . ?
C26 O32 1.413(11) . ?
C26 C27 1.415(14) . ?
C27 C28 1.371(13) . ?
C28 O21 1.425(11) . ?
O21 C29 1.439(11) . ?
C29 O22 1.424(12) . ?
C31 C32 1.521(14) . ?
C32 C33 1.536(14) . ?
C33 C38 1.374(14) . ?
C33 C34 1.410(14) . ?
C34 C35 1.432(14) . ?
C35 C36 1.391(15) . ?
C36 C37 1.415(15) . ?
C37 C38 1.403(14) . ?
C38 O31 1.395(11) . ?
O31 C39 1.427(12) . ?
C39 O32 1.420(12) . ?
Cl1 O14A 1.363(9) . ?
Cl1 O13A 1.385(9) . ?
Cl1 O12A 1.394(9) . ?
Cl1 O11A 1.410(8) . ?
Cl2 O22A 1.347(9) . ?
Cl2 O23A 1.399(9) . ?
Cl2 O24A 1.401(10) . ?
Cl2 O21A 1.401(10) . ?
Cl3 O34A 1.25(6) . ?
Cl3 O32A 1.271(17) . ?
Cl3 O33A 1.302(18) . ?
Cl3 O31A 1.34(3) . ?
Cl3 O31B 1.53(4) . ?
Cl3 O34B 1.59(3) . ?
O31A O31B 1.04(4) . ?
O33A O34A 1.34(5) . ?
O34A O34B 1.38(6) . ?
Cl4 O43A 1.369(9) . ?
Cl4 O42A 1.378(9) . ?
Cl4 O44A 1.381(9) . ?
Cl4 O41A 1.389(9) . ?
Cl5 O51A 1.344(8) . ?
Cl5 O53A 1.356(9) . ?
Cl5 O52A 1.379(9) . ?
Cl5 O54A 1.397(10) . ?
C601 C602 1.47(4) . ?
C602 O601 1.26(4) . ?
C602 C603 1.53(4) . ?
C611 C612 1.55(2) . ?
C612 O611 1.44(2) . ?

loop_
_geom_torsion_atom_site_label_1
_geom_torsion_atom_site_label_2
_geom_torsion_atom_site_label_3
_geom_torsion_atom_site_label_4
_geom_torsion
_geom_torsion_site_symmetry_1
_geom_torsion_site_symmetry_2
_geom_torsion_site_symmetry_3
_geom_torsion_site_symmetry_4
_geom_torsion_publ_flag
C7 C40 N1 C52 51.9(12) . . . . ?
C7 C40 N1 C41 176.4(9) . . . . ?
C7 C40 N1 Cu1 -69.5(9) . . . . ?
O41 Cu1 N1 C52 57(32) . . . . ?
N3 Cu1 N1 C52 -22.8(7) . . . . ?
N2 Cu1 N1 C52 153.2(7) . . . . ?
O41 Cu1 N1 C41 -64(32) . . . . ?
N3 Cu1 N1 C41 -143.6(8) . . . . ?
N2 Cu1 N1 C41 32.4(7) . . . . ?
O41 Cu1 N1 C40 -180(100) . . . . ?
N3 Cu1 N1 C40 100.8(7) . . . . ?
N2 Cu1 N1 C40 -83.2(7) . . . . ?
C52 N1 C41 C42 -161.2(10) . . . . ?
C40 N1 C41 C42 74.4(11) . . . . ?
Cu1 N1 C41 C42 -43.1(11) . . . . ?
N1 C41 C42 N2 34.8(13) . . . . ?
N1 C41 C42 C43 -147.5(12) . . . . ?
N2 C42 C43 C44 0.6(19) . . . . ?
C41 C42 C43 C44 -176.9(13) . . . . ?
C42 C43 C44 C45 -2(2) . . . . ?
C43 C44 C45 C46 2(2) . . . . ?
C44 C45 C46 N2 -1.2(19) . . . . ?
C45 C46 N2 C42 -0.1(16) . . . . ?
C45 C46 N2 Cu1 -173.7(9) . . . . ?
C43 C42 N2 C46 0.4(16) . . . . ?
C41 C42 N2 C46 178.2(10) . . . . ?
C43 C42 N2 Cu1 174.7(9) . . . . ?
C41 C42 N2 Cu1 -7.5(12) . . . . ?
O41 Cu1 N2 C46 -20.9(10) . . . . ?
N3 Cu1 N2 C46 174.4(12) . . . . ?
N1 Cu1 N2 C46 159.8(9) . . . . ?
O41 Cu1 N2 C42 165.2(8) . . . . ?
N3 Cu1 N2 C42 0.5(18) . . . . ?
N1 Cu1 N2 C42 -14.1(8) . . . . ?
O41 Cu1 N3 C47 13.8(10) . . . . ?
N2 Cu1 N3 C47 178.5(12) . . . . ?
N1 Cu1 N3 C47 -166.8(10) . . . . ?
O41 Cu1 N3 C51 -167.9(8) . . . . ?
N2 Cu1 N3 C51 -3.3(19) . . . . ?
N1 Cu1 N3 C51 11.4(8) . . . . ?
C51 N3 C47 C48 -2.1(18) . . . . ?
Cu1 N3 C47 C48 176.2(10) . . . . ?
N3 C47 C48 C49 2(2) . . . . ?
C47 C48 C49 C50 -2(2) . . . . ?
C48 C49 C50 C51 1(2) . . . . ?
C47 N3 C51 C50 1.0(18) . . . . ?
Cu1 N3 C51 C50 -177.5(10) . . . . ?
C47 N3 C51 C52 -178.8(10) . . . . ?
Cu1 N3 C51 C52 2.7(12) . . . . ?
C49 C50 C51 N3 0(2) . . . . ?
C49 C50 C51 C52 179.5(12) . . . . ?
C41 N1 C52 C51 145.7(10) . . . . ?
C40 N1 C52 C51 -92.6(11) . . . . ?
Cu1 N1 C52 C51 29.7(10) . . . . ?
N3 C51 C52 N1 -22.3(13) . . . . ?
C50 C51 C52 N1 157.9(11) . . . . ?
N3 Cu1 O41 C53 83.2(9) . . . . ?
N2 Cu1 O41 C53 -92.6(9) . . . . ?
N1 Cu1 O41 C53 4(32) . . . . ?
Cu1 O41 C53 O42 1.9(16) . . . . ?
Cu1 O41 C53 C54 -179.1(10) . . . . ?
C17 C55 N4 C67 61.6(11) . . . . ?
C17 C55 N4 C56 -67.5(11) . . . . ?
C17 C55 N4 Cu2 176.6(7) . . . . ?
N6 Cu2 N4 C67 30.1(6) . . . . ?
N5 Cu2 N4 C67 -148.0(7) . . . . ?
O43 Cu2 N4 C67 111(2) . . . . ?
O51A Cu2 N4 C67 -58.6(8) . . . . ?
N6 Cu2 N4 C55 -89.8(6) . . . . ?
N5 Cu2 N4 C55 92.1(6) . . . . ?
O43 Cu2 N4 C55 -9(3) . . . . ?
O51A Cu2 N4 C55 -178.5(7) . . . . ?
N6 Cu2 N4 C56 151.7(7) . . . . ?
N5 Cu2 N4 C56 -26.4(7) . . . . ?
O43 Cu2 N4 C56 -127(2) . . . . ?
O51A Cu2 N4 C56 63.0(8) . . . . ?
C67 N4 C56 C57 153.2(8) . . . . ?
C55 N4 C56 C57 -78.1(10) . . . . ?
Cu2 N4 C56 C57 36.7(9) . . . . ?
N4 C56 C57 N5 -31.6(12) . . . . ?
N4 C56 C57 C58 151.2(9) . . . . ?
N5 C57 C58 C59 3.0(17) . . . . ?
C56 C57 C58 C59 -179.9(11) . . . . ?
C57 C58 C59 C60 -4(2) . . . . ?
C58 C59 C60 C61 3(2) . . . . ?
C59 C60 C61 N5 0(2) . . . . ?
C60 C61 N5 C57 -1.9(18) . . . . ?
C60 C61 N5 Cu2 170.2(10) . . . . ?
C58 C57 N5 C61 0.0(15) . . . . ?
C56 C57 N5 C61 -177.2(10) . . . . ?
C58 C57 N5 Cu2 -173.1(8) . . . . ?
C56 C57 N5 Cu2 9.6(11) . . . . ?
N6 Cu2 N5 C61 -169.7(12) . . . . ?
O43 Cu2 N5 C61 9.0(10) . . . . ?
N4 Cu2 N5 C61 -162.3(10) . . . . ?
O51A Cu2 N5 C61 101.6(11) . . . . ?
N6 Cu2 N5 C57 2.7(18) . . . . ?
O43 Cu2 N5 C57 -178.6(7) . . . . ?
N4 Cu2 N5 C57 10.1(7) . . . . ?
O51A Cu2 N5 C57 -86.0(8) . . . . ?
N5 Cu2 N6 C62 172.3(12) . . . . ?
O43 Cu2 N6 C62 -6.4(10) . . . . ?
N4 Cu2 N6 C62 164.9(10) . . . . ?
O51A Cu2 N6 C62 -98.9(10) . . . . ?
N5 Cu2 N6 C66 -11.4(18) . . . . ?
O43 Cu2 N6 C66 170.0(7) . . . . ?
N4 Cu2 N6 C66 -18.7(7) . . . . ?
O51A Cu2 N6 C66 77.4(8) . . . . ?
C66 N6 C62 C63 1.0(17) . . . . ?
Cu2 N6 C62 C63 177.2(9) . . . . ?
N6 C62 C63 C64 -2.5(19) . . . . ?
C62 C63 C64 C65 2.9(18) . . . . ?
C63 C64 C65 C66 -2.0(19) . . . . ?
C62 N6 C66 C65 0.2(15) . . . . ?
Cu2 N6 C66 C65 -176.7(8) . . . . ?
C62 N6 C66 C67 179.3(9) . . . . ?
Cu2 N6 C66 C67 2.4(11) . . . . ?
C64 C65 C66 N6 0.3(17) . . . . ?
C64 C65 C66 C67 -178.7(10) . . . . ?
C55 N4 C67 C66 78.9(10) . . . . ?
C56 N4 C67 C66 -153.4(8) . . . . ?
Cu2 N4 C67 C66 -36.0(9) . . . . ?
N6 C66 C67 N4 23.7(12) . . . . ?
C65 C66 C67 N4 -157.3(10) . . . . ?
N6 Cu2 O43 C68 93.8(8) . . . . ?
N5 Cu2 O43 C68 -85.8(8) . . . . ?
N4 Cu2 O43 C68 14(3) . . . . ?
O51A Cu2 O43 C68 -176.4(9) . . . . ?
Cu2 O43 C68 O44 1.2(15) . . . . ?
Cu2 O43 C68 C69 176.8(11) . . . . ?
C27 C70 N7 C82 49.1(10) . . . . ?
C27 C70 N7 C71 172.7(8) . . . . ?
C27 C70 N7 Cu3 -72.6(9) . . . . ?
O45 Cu3 N7 C82 48(3) . . . . ?
N9 Cu3 N7 C82 -27.7(6) . . . . ?
N8 Cu3 N7 C82 152.1(6) . . . . ?
O45 Cu3 N7 C71 -71(3) . . . . ?
N9 Cu3 N7 C71 -146.5(6) . . . . ?
N8 Cu3 N7 C71 33.3(6) . . . . ?
O45 Cu3 N7 C70 172(2) . . . . ?
N9 Cu3 N7 C70 96.7(6) . . . . ?
N8 Cu3 N7 C70 -83.5(6) . . . . ?
C82 N7 C71 C72 -156.5(9) . . . . ?
C70 N7 C71 C72 80.8(10) . . . . ?
Cu3 N7 C71 C72 -42.0(9) . . . . ?
N7 C71 C72 N8 30.6(12) . . . . ?
N7 C71 C72 C73 -150.6(10) . . . . ?
N8 C72 C73 C74 1.0(18) . . . . ?
C71 C72 C73 C74 -177.8(11) . . . . ?
C72 C73 C74 C75 -1(2) . . . . ?
C73 C74 C75 C76 1(2) . . . . ?
C74 C75 C76 N8 -1(2) . . . . ?
C75 C76 N8 C72 0.9(16) . . . . ?
C75 C76 N8 Cu3 180.0(9) . . . . ?
C73 C72 N8 C76 -0.9(16) . . . . ?
C71 C72 N8 C76 177.9(9) . . . . ?
C73 C72 N8 Cu3 179.8(9) . . . . ?
C71 C72 N8 Cu3 -1.3(11) . . . . ?
O45 Cu3 N8 C76 -25.8(10) . . . . ?
N9 Cu3 N8 C76 162.8(13) . . . . ?
N7 Cu3 N8 C76 162.0(9) . . . . ?
O45 Cu3 N8 C72 153.3(7) . . . . ?
N9 Cu3 N8 C72 -18.1(19) . . . . ?
N7 Cu3 N8 C72 -18.9(7) . . . . ?
O45 Cu3 N9 C77 25.2(9) . . . . ?
N8 Cu3 N9 C77 -163.3(13) . . . . ?
N7 Cu3 N9 C77 -162.4(9) . . . . ?
O45 Cu3 N9 C81 -160.4(7) . . . . ?
N8 Cu3 N9 C81 11.1(19) . . . . ?
N7 Cu3 N9 C81 12.0(7) . . . . ?
C81 N9 C77 C78 -1.5(16) . . . . ?
Cu3 N9 C77 C78 172.6(8) . . . . ?
N9 C77 C78 C79 -0.7(17) . . . . ?
C77 C78 C79 C80 2.5(18) . . . . ?
C78 C79 C80 C81 -2.0(19) . . . . ?
C77 N9 C81 C80 2.0(15) . . . . ?
Cu3 N9 C81 C80 -173.0(8) . . . . ?
C77 N9 C81 C82 -178.2(9) . . . . ?
Cu3 N9 C81 C82 6.9(11) . . . . ?
C79 C80 C81 N9 -0.3(16) . . . . ?
C79 C80 C81 C82 179.9(10) . . . . ?
C71 N7 C82 C81 149.4(9) . . . . ?
C70 N7 C82 C81 -90.2(10) . . . . ?
Cu3 N7 C82 C81 36.9(9) . . . . ?
N9 C81 C82 N7 -30.4(12) . . . . ?
C80 C81 C82 N7 149.5(10) . . . . ?
N9 Cu3 O45 C83 -99.6(8) . . . . ?
N8 Cu3 O45 C83 82.5(9) . . . . ?
N7 Cu3 O45 C83 -174(2) . . . . ?
Cu3 O45 C83 O46 -10.4(15) . . . . ?
Cu3 O45 C83 C84 170.6(9) . . . . ?
C37 C85 N10 C97 -177.0(9) . . . . ?
C37 C85 N10 C86 -51.1(11) . . . . ?
C37 C85 N10 Cu4 68.4(10) . . . . ?
N11 Cu4 N10 C97 148.4(7) . . . . ?
O47 Cu4 N10 C97 -62(18) . . . . ?
N12 Cu4 N10 C97 -31.0(7) . . . . ?
N11 Cu4 N10 C86 27.6(6) . . . . ?
O47 Cu4 N10 C86 177(100) . . . . ?
N12 Cu4 N10 C86 -151.8(7) . . . . ?
N11 Cu4 N10 C85 -95.3(7) . . . . ?
O47 Cu4 N10 C85 54(18) . . . . ?
N12 Cu4 N10 C85 85.3(7) . . . . ?
C97 N10 C86 C87 -151.1(9) . . . . ?
C85 N10 C86 C87 86.4(10) . . . . ?
Cu4 N10 C86 C87 -36.1(9) . . . . ?
N10 C86 C87 N11 28.9(12) . . . . ?
N10 C86 C87 C88 -148.8(10) . . . . ?
N11 C87 C88 C89 1.2(17) . . . . ?
C86 C87 C88 C89 178.8(11) . . . . ?
C87 C88 C89 C90 -0.1(18) . . . . ?
C88 C89 C90 C91 -0.8(18) . . . . ?
C89 C90 C91 N11 0.6(18) . . . . ?
C90 C91 N11 C87 0.5(15) . . . . ?
C90 C91 N11 Cu4 -171.9(8) . . . . ?
C88 C87 N11 C91 -1.4(15) . . . . ?
C86 C87 N11 C91 -179.2(9) . . . . ?
C88 C87 N11 Cu4 171.7(8) . . . . ?
C86 C87 N11 Cu4 -6.0(11) . . . . ?
O47 Cu4 N11 C91 -19.7(9) . . . . ?
N12 Cu4 N11 C91 162.2(13) . . . . ?
N10 Cu4 N11 C91 159.8(9) . . . . ?
O47 Cu4 N11 C87 167.6(7) . . . . ?
N12 Cu4 N11 C87 -10.5(19) . . . . ?
N10 Cu4 N11 C87 -13.0(7) . . . . ?
N11 Cu4 N12 C96 13.0(19) . . . . ?
O47 Cu4 N12 C96 -165.2(7) . . . . ?
N10 Cu4 N12 C96 15.4(7) . . . . ?
N11 Cu4 N12 C92 -164.3(13) . . . . ?
O47 Cu4 N12 C92 17.6(10) . . . . ?
N10 Cu4 N12 C92 -161.9(10) . . . . ?
C96 N12 C92 C93 -3.4(17) . . . . ?
Cu4 N12 C92 C93 173.8(9) . . . . ?
N12 C92 C93 C94 4(2) . . . . ?
C92 C93 C94 C95 -4(2) . . . . ?
C93 C94 C95 C96 5(2) . . . . ?
C92 N12 C96 C95 4.1(16) . . . . ?
Cu4 N12 C96 C95 -173.4(9) . . . . ?
C92 N12 C96 C97 -177.0(10) . . . . ?
Cu4 N12 C96 C97 5.5(12) . . . . ?
C94 C95 C96 N12 -4.8(18) . . . . ?
C94 C95 C96 C97 176.4(11) . . . . ?
N12 C96 C97 N10 -31.8(13) . . . . ?
C95 C96 C97 N10 147.1(11) . . . . ?
C86 N10 C97 C96 156.7(9) . . . . ?
C85 N10 C97 C96 -78.3(11) . . . . ?
Cu4 N10 C97 C96 40.8(10) . . . . ?
C35 C2 C3 C8 -85.9(12) . . . . ?
C1 C2 C3 C8 148.9(10) . . . . ?
C35 C2 C3 C4 92.2(12) . . . . ?
C1 C2 C3 C4 -33.0(14) . . . . ?
C8 C3 C4 C5 2.4(15) . . . . ?
C2 C3 C4 C5 -175.7(9) . . . . ?
C3 C4 C5 C6 -0.9(14) . . . . ?
C3 C4 C5 C12 176.3(9) . . . . ?
C4 C5 C6 C7 -0.6(14) . . . . ?
C12 C5 C6 C7 -177.9(9) . . . . ?
C4 C5 C6 O12 -179.0(8) . . . . ?
C12 C5 C6 O12 3.8(14) . . . . ?
O12 C6 C7 C8 179.0(9) . . . . ?
C5 C6 C7 C8 0.6(15) . . . . ?
O12 C6 C7 C40 -0.5(14) . . . . ?
C5 C6 C7 C40 -178.9(9) . . . . ?
N1 C40 C7 C8 -102.2(11) . . . . ?
N1 C40 C7 C6 77.2(12) . . . . ?
C4 C3 C8 C7 -2.5(15) . . . . ?
C2 C3 C8 C7 175.7(9) . . . . ?
C4 C3 C8 O1 176.1(8) . . . . ?
C2 C3 C8 O1 -5.7(14) . . . . ?
C6 C7 C8 C3 1.1(15) . . . . ?
C40 C7 C8 C3 -179.5(10) . . . . ?
C6 C7 C8 O1 -177.6(8) . . . . ?
C40 C7 C8 O1 1.9(14) . . . . ?
C3 C8 O1 C9 83.0(12) . . . . ?
C7 C8 O1 C9 -98.3(10) . . . . ?
C8 O1 C9 O2 -91.1(10) . . . . ?
O1 C9 O2 C36 89.9(11) . . . . ?
C4 C5 C12 C11 38.5(13) . . . . ?
C6 C5 C12 C11 -144.5(10) . . . . ?
C4 C5 C12 C13 -93.8(11) . . . . ?
C6 C5 C12 C13 83.2(11) . . . . ?
C5 C12 C13 C18 -84.9(11) . . . . ?
C11 C12 C13 C18 144.0(10) . . . . ?
C5 C12 C13 C14 91.4(10) . . . . ?
C11 C12 C13 C14 -39.7(13) . . . . ?
C18 C13 C14 C15 0.6(13) . . . . ?
C12 C13 C14 C15 -175.8(8) . . . . ?
C13 C14 C15 C16 -1.5(13) . . . . ?
C13 C14 C15 C22 178.8(8) . . . . ?
C14 C15 C16 C17 -0.2(13) . . . . ?
C22 C15 C16 C17 179.5(8) . . . . ?
C14 C15 C16 O22 -179.4(8) . . . . ?
C22 C15 C16 O22 0.3(12) . . . . ?
O22 C16 C17 C18 -178.1(8) . . . . ?
C15 C16 C17 C18 2.7(14) . . . . ?
O22 C16 C17 C55 -1.6(13) . . . . ?
C15 C16 C17 C55 179.2(9) . . . . ?
N4 C55 C17 C16 93.2(11) . . . . ?
N4 C55 C17 C18 -90.4(11) . . . . ?
C14 C13 C18 O11 -178.9(8) . . . . ?
C12 C13 C18 O11 -2.5(13) . . . . ?
C14 C13 C18 C17 2.1(14) . . . . ?
C12 C13 C18 C17 178.5(9) . . . . ?
C16 C17 C18 C13 -3.7(14) . . . . ?
C55 C17 C18 C13 179.8(9) . . . . ?
C16 C17 C18 O11 177.3(8) . . . . ?
C55 C17 C18 O11 0.7(14) . . . . ?
C13 C18 O11 C19 79.9(11) . . . . ?
C17 C18 O11 C19 -101.0(10) . . . . ?
C18 O11 C19 O12 -92.3(11) . . . . ?
C7 C6 O12 C19 104.1(11) . . . . ?
C5 C6 O12 C19 -77.5(12) . . . . ?
O11 C19 O12 C6 90.4(11) . . . . ?
C16 C15 C22 C21 -144.9(9) . . . . ?
C14 C15 C22 C21 34.8(12) . . . . ?
C16 C15 C22 C23 87.5(10) . . . . ?
C14 C15 C22 C23 -92.8(10) . . . . ?
C21 C22 C23 C28 146.5(9) . . . . ?
C15 C22 C23 C28 -84.5(11) . . . . ?
C21 C22 C23 C24 -36.6(12) . . . . ?
C15 C22 C23 C24 92.3(10) . . . . ?
C28 C23 C24 C25 -1.0(13) . . . . ?
C22 C23 C24 C25 -177.8(8) . . . . ?
C23 C24 C25 C26 1.4(13) . . . . ?
C23 C24 C25 C32 178.1(8) . . . . ?
C24 C25 C26 O32 -177.7(8) . . . . ?
C32 C25 C26 O32 5.5(13) . . . . ?
C24 C25 C26 C27 -2.6(13) . . . . ?
C32 C25 C26 C27 -179.4(8) . . . . ?
C25 C26 C27 C28 3.3(13) . . . . ?
O32 C26 C27 C28 178.7(7) . . . . ?
C25 C26 C27 C70 -173.7(9) . . . . ?
O32 C26 C27 C70 1.6(12) . . . . ?
N7 C70 C27 C28 -101.8(10) . . . . ?
N7 C70 C27 C26 75.1(11) . . . . ?
C24 C23 C28 C27 1.9(14) . . . . ?
C22 C23 C28 C27 178.7(8) . . . . ?
C24 C23 C28 O21 175.9(8) . . . . ?
C22 C23 C28 O21 -7.2(13) . . . . ?
C26 C27 C28 C23 -2.9(13) . . . . ?
C70 C27 C28 C23 174.1(9) . . . . ?
C26 C27 C28 O21 -177.2(8) . . . . ?
C70 C27 C28 O21 -0.2(13) . . . . ?
C23 C28 O21 C29 83.8(11) . . . . ?
C27 C28 O21 C29 -101.7(10) . . . . ?
C28 O21 C29 O22 -91.9(9) . . . . ?
C17 C16 O22 C29 102.3(9) . . . . ?
C15 C16 O22 C29 -78.4(11) . . . . ?
O21 C29 O22 C16 91.1(10) . . . . ?
C26 C25 C32 C31 -148.6(9) . . . . ?
C24 C25 C32 C31 34.7(12) . . . . ?
C26 C25 C32 C33 85.1(10) . . . . ?
C24 C25 C32 C33 -91.7(10) . . . . ?
C31 C32 C33 C38 148.7(9) . . . . ?
C25 C32 C33 C38 -85.6(11) . . . . ?
C31 C32 C33 C34 -32.7(12) . . . . ?
C25 C32 C33 C34 93.0(10) . . . . ?
C38 C33 C34 C35 0.2(14) . . . . ?
C32 C33 C34 C35 -178.4(8) . . . . ?
C33 C34 C35 C36 -0.5(14) . . . . ?
C33 C34 C35 C2 177.3(9) . . . . ?
C3 C2 C35 C36 84.3(12) . . . . ?
C1 C2 C35 C36 -149.3(10) . . . . ?
C3 C2 C35 C34 -93.4(12) . . . . ?
C1 C2 C35 C34 33.0(13) . . . . ?
C34 C35 C36 O2 -174.9(8) . . . . ?
C2 C35 C36 O2 7.3(14) . . . . ?
C34 C35 C36 C37 0.2(14) . . . . ?
C2 C35 C36 C37 -177.6(9) . . . . ?
C9 O2 C36 C35 -82.2(12) . . . . ?
C9 O2 C36 C37 102.3(11) . . . . ?
C35 C36 C37 C38 0.4(15) . . . . ?
O2 C36 C37 C38 175.7(8) . . . . ?
C35 C36 C37 C85 -177.7(9) . . . . ?
O2 C36 C37 C85 -2.5(14) . . . . ?
N10 C85 C37 C38 -80.3(11) . . . . ?
N10 C85 C37 C36 97.8(11) . . . . ?
C34 C33 C38 O31 175.9(8) . . . . ?
C32 C33 C38 O31 -5.5(13) . . . . ?
C34 C33 C38 C37 0.5(14) . . . . ?
C32 C33 C38 C37 179.1(8) . . . . ?
C36 C37 C38 C33 -0.8(14) . . . . ?
C85 C37 C38 C33 177.4(9) . . . . ?
C36 C37 C38 O31 -176.3(8) . . . . ?
C85 C37 C38 O31 1.9(13) . . . . ?
C33 C38 O31 C39 82.1(11) . . . . ?
C37 C38 O31 C39 -102.2(10) . . . . ?
C38 O31 C39 O32 -89.6(10) . . . . ?
C25 C26 O32 C39 -82.8(11) . . . . ?
C27 C26 O32 C39 101.8(9) . . . . ?
O31 C39 O32 C26 89.2(10) . . . . ?
O34A Cl3 O31A O31B -170(4) . . . . ?
O32A Cl3 O31A O31B 1(4) . . . . ?
O33A Cl3 O31A O31B 127(3) . . . . ?
O34B Cl3 O31A O31B -113(3) . . . . ?
O34A Cl3 O31B O31A 15(6) . . . . ?
O32A Cl3 O31B O31A -180(3) . . . . ?
O33A Cl3 O31B O31A -79(4) . . . . ?
O34B Cl3 O31B O31A 83(3) . . . . ?
O32A Cl3 O33A O34A -132(3) . . . . ?
O31A Cl3 O33A O34A 85(3) . . . . ?
O31B Cl3 O33A O34A 130(4) . . . . ?
O34B Cl3 O33A O34A -33(3) . . . . ?
O32A Cl3 O34A O33A 76(4) . . . . ?
O31A Cl3 O34A O33A -113(2) . . . . ?
O31B Cl3 O34A O33A -123(4) . . . . ?
O34B Cl3 O34A O33A 142(4) . . . . ?
O32A Cl3 O34A O34B -66(5) . . . . ?
O33A Cl3 O34A O34B -142(4) . . . . ?
O31A Cl3 O34A O34B 105(2) . . . . ?
O31B Cl3 O34A O34B 95(4) . . . . ?
Cl3 O33A O34A O34B 44(5) . . . . ?
O33A O34A O34B Cl3 -39(4) . . . . ?
O32A Cl3 O34B O34A 136(4) . . . . ?
O33A Cl3 O34B O34A 36(4) . . . . ?
O31A Cl3 O34B O34A -87(4) . . . . ?
O31B Cl3 O34B O34A -130(4) . . . . ?
O53A Cl5 O51A Cu2 -150(5) . . . . ?
O52A Cl5 O51A Cu2 4(5) . . . . ?
O54A Cl5 O51A Cu2 103(5) . . . . ?
N6 Cu2 O51A Cl5 -119(5) . . . . ?
N5 Cu2 O51A Cl5 46(5) . . . . ?
O43 Cu2 O51A Cl5 145(5) . . . . ?
N4 Cu2 O51A Cl5 -37(5) . . . . ?
